data_4512105
loop_
_publ_author_name
'Wang, Dawei'
'Zhao, Keyan'
'Xu, Chongying'
'Miao, Hongyan'
'Ding, Yuqiang'

_publ_section_title
;
 Synthesis, Structures of Benzoxazolyl Iridium(III) Complexes, and
 Applications on C--C and C--N Bond Formation Reactions under Solvent-Free
 Conditions: Catalytic Activity Enhanced by Noncoordinating Anion without
 Silver Effect
;
_journal_issue 11
_journal_name_full 'ACS Catalysis'
_journal_page_first 3910
_journal_paper_doi 10.1021/cs5009909
_journal_volume 4
_journal_year 2014
_chemical_formula_sum 'C44 H31 Cl Ir N2 O2 P'
_chemical_formula_weight 878.33
_chemical_name_systematic
; 
 ? 
;
_space_group_IT_number 2
_symmetry_cell_setting triclinic
_symmetry_space_group_name_Hall '-P 1'
_symmetry_space_group_name_H-M 'P -1'
_atom_sites_solution_hydrogens geom
_atom_sites_solution_primary direct
_atom_sites_solution_secondary difmap
_audit_creation_method SHELXL-97
_cell_angle_alpha 88.2780(10)
_cell_angle_beta 80.6400(10)
_cell_angle_gamma 69.6080(10)
_cell_formula_units_Z 2
_cell_length_a 11.7801(7)
_cell_length_b 14.2655(8)
_cell_length_c 17.1787(10)
_cell_measurement_reflns_used 9330
_cell_measurement_temperature 293(2)
_cell_measurement_theta_max 26.22
_cell_measurement_theta_min 2.43
_cell_volume 2668.8(3)
_computing_cell_refinement 'Bruker SAINT'
_computing_data_collection 'Bruker APEX2'
_computing_data_reduction 'Bruker SAINT'
_computing_molecular_graphics 'Bruker SHELXTL'
_computing_publication_material 'Bruker SHELXTL'
_computing_structure_refinement 'SHELXL-97 (Sheldrick, 2008)'
_computing_structure_solution 'SHELXS-97 (Sheldrick, 2008)'
_diffrn_ambient_temperature 293(2)
_diffrn_measured_fraction_theta_full 0.986
_diffrn_measured_fraction_theta_max 0.986
_diffrn_measurement_device_type 'Bruker APEX-II CCD'
_diffrn_measurement_method '\f and \w scans'
_diffrn_radiation_monochromator graphite
_diffrn_radiation_source 'fine-focus sealed tube'
_diffrn_radiation_type MoK\a
_diffrn_radiation_wavelength 0.71073
_diffrn_reflns_av_R_equivalents 0.0367
_diffrn_reflns_av_sigmaI/netI 0.0539
_diffrn_reflns_limit_h_max 14
_diffrn_reflns_limit_h_min -14
_diffrn_reflns_limit_k_max 17
_diffrn_reflns_limit_k_min -17
_diffrn_reflns_limit_l_max 21
_diffrn_reflns_limit_l_min -21
_diffrn_reflns_number 21647
_diffrn_reflns_theta_full 26.00
_diffrn_reflns_theta_max 26.00
_diffrn_reflns_theta_min 1.20
_exptl_absorpt_coefficient_mu 2.609
_exptl_absorpt_correction_T_max 0.6370
_exptl_absorpt_correction_T_min 0.5286
_exptl_absorpt_correction_type multi-scan
_exptl_absorpt_process_details sadabs
_exptl_crystal_density_diffrn 1.093
_exptl_crystal_density_method 'not measured'
_exptl_crystal_F_000 868
_exptl_crystal_size_max 0.28
_exptl_crystal_size_mid 0.22
_exptl_crystal_size_min 0.19
_platon_squeeze_details
;
;
_refine_diff_density_max 1.176
_refine_diff_density_min -0.936
_refine_diff_density_rms 0.119
_refine_ls_extinction_method none
_refine_ls_goodness_of_fit_ref 1.068
_refine_ls_hydrogen_treatment constr
_refine_ls_matrix_type full
_refine_ls_number_parameters 448
_refine_ls_number_reflns 10370
_refine_ls_number_restraints 0
_refine_ls_restrained_S_all 1.068
_refine_ls_R_factor_all 0.0408
_refine_ls_R_factor_gt 0.0351
_refine_ls_shift/su_max 0.001
_refine_ls_shift/su_mean 0.000
_refine_ls_structure_factor_coef Fsqd
_refine_ls_weighting_details 'calc w=1/[\s^2^(Fo^2^)+(0.0721P)^2^+0.0000P] where P=(Fo^2^+2Fc^2^)/3'
_refine_ls_weighting_scheme calc
_refine_ls_wR_factor_gt 0.1125
_refine_ls_wR_factor_ref 0.1172
_reflns_number_gt 9059
_reflns_number_total 10370
_reflns_threshold_expression >2sigma(I)
_cod_data_source_file cs5009909_si_002.cif
_cod_data_source_block mo_2a
_cod_depositor_comments
;
The following automatic conversions were performed:

'_symmetry_cell_setting' value 'Triclinic' changed to 'triclinic'
according to
/home/saulius/struct/COD-crude-data--automatic-downloads/rss-feeds/ACS/lib/dictionaries/cif_core.dic
dictionary named 'cif_core.dic' version 2.4.2 from 2011-04-26.

Automatic conversion script
Id: cif_fix_values 2827 2014-09-09 07:05:25Z andrius 

 Adding full bibliography for 4512105--4512106.cif.
;
_cod_original_sg_symbol_H-M 'P-1   '
_cod_database_code 4512105

loop_
_symmetry_equiv_pos_as_xyz
'x, y, z'
'-x, -y, -z'

loop_
_atom_site_label
_atom_site_type_symbol
_atom_site_fract_x
_atom_site_fract_y
_atom_site_fract_z
_atom_site_U_iso_or_equiv
_atom_site_adp_type
_atom_site_occupancy
_atom_site_symmetry_multiplicity
_atom_site_calc_flag
_atom_site_refinement_flags
Ir1 Ir 0.218973(14) 0.244618(12) 0.340775(9) 0.03975(8) Uani 1 1 d .
C1 C 0.2849(5) 0.4083(4) 0.5253(3) 0.0582(13) Uani 1 1 d .
H1 H 0.2377 0.4382 0.5728 0.070 Uiso 1 1 calc R
C2 C 0.4011(5) 0.4103(4) 0.5029(4) 0.0626(14) Uani 1 1 d .
H2 H 0.4335 0.4419 0.5354 0.075 Uiso 1 1 calc R
C3 C 0.4692(5) 0.3661(4) 0.4334(3) 0.0570(13) Uani 1 1 d .
H3 H 0.5470 0.3697 0.4184 0.068 Uiso 1 1 calc R
C4 C 0.4261(5) 0.3165(4) 0.3849(3) 0.0530(12) Uani 1 1 d .
H4 H 0.4761 0.2858 0.3384 0.064 Uiso 1 1 calc R
C5 C 0.3082(4) 0.3109(3) 0.4039(3) 0.0392(9) Uani 1 1 d .
C6 C 0.2383(4) 0.3596(4) 0.4744(3) 0.0454(10) Uani 1 1 d .
C7 C 0.1185(4) 0.3558(3) 0.4903(3) 0.0451(10) Uani 1 1 d .
C8 C -0.0681(5) 0.3733(4) 0.5491(3) 0.0496(11) Uani 1 1 d .
C9 C -0.1755(5) 0.4025(4) 0.5991(3) 0.0588(13) Uani 1 1 d .
H9 H -0.1902 0.4448 0.6426 0.071 Uiso 1 1 calc R
C10 C -0.2613(5) 0.3657(5) 0.5817(4) 0.0664(15) Uani 1 1 d .
H10 H -0.3384 0.3858 0.6130 0.080 Uiso 1 1 calc R
C11 C -0.2372(5) 0.3003(4) 0.5194(4) 0.0602(13) Uani 1 1 d .
H11 H -0.2953 0.2724 0.5119 0.072 Uiso 1 1 calc R
C12 C -0.1260(5) 0.2745(4) 0.4668(3) 0.0519(11) Uani 1 1 d .
H12 H -0.1106 0.2327 0.4229 0.062 Uiso 1 1 calc R
C13 C -0.0393(4) 0.3144(3) 0.4830(3) 0.0438(10) Uani 1 1 d .
C14 C 0.5603(6) 0.0476(5) 0.2186(4) 0.0747(17) Uani 1 1 d .
H14 H 0.6119 -0.0157 0.2296 0.090 Uiso 1 1 calc R
C15 C 0.5907(7) 0.0964(6) 0.1494(4) 0.086(2) Uani 1 1 d .
H15 H 0.6629 0.0660 0.1145 0.104 Uiso 1 1 calc R
C16 C 0.5120(7) 0.1887(6) 0.1350(4) 0.0806(19) Uani 1 1 d .
H16 H 0.5314 0.2207 0.0896 0.097 Uiso 1 1 calc R
C17 C 0.4035(6) 0.2365(5) 0.1865(4) 0.0670(15) Uani 1 1 d .
H17 H 0.3520 0.2994 0.1746 0.080 Uiso 1 1 calc R
C18 C 0.3708(5) 0.1917(4) 0.2554(3) 0.0513(12) Uani 1 1 d .
C19 C 0.4523(5) 0.0958(4) 0.2695(3) 0.0562(12) Uani 1 1 d .
C20 C 0.4126(5) 0.0572(4) 0.3440(3) 0.0545(12) Uani 1 1 d .
C21 C 0.4057(5) -0.0326(4) 0.4458(3) 0.0558(12) Uani 1 1 d .
C22 C 0.4311(6) -0.1072(4) 0.4991(4) 0.0698(16) Uani 1 1 d .
H22 H 0.5007 -0.1646 0.4903 0.084 Uiso 1 1 calc R
C23 C 0.3434(7) -0.0903(5) 0.5687(4) 0.0739(17) Uani 1 1 d .
H23 H 0.3538 -0.1383 0.6074 0.089 Uiso 1 1 calc R
C24 C 0.2428(6) -0.0038(5) 0.5798(4) 0.0681(15) Uani 1 1 d .
H24 H 0.1860 0.0043 0.6258 0.082 Uiso 1 1 calc R
C25 C 0.2216(5) 0.0729(4) 0.5251(3) 0.0562(12) Uani 1 1 d .
H25 H 0.1547 0.1321 0.5350 0.067 Uiso 1 1 calc R
C26 C 0.3046(5) 0.0562(4) 0.4562(3) 0.0503(11) Uani 1 1 d .
C27 C 0.2723(6) 0.0820(5) 0.1309(4) 0.0703(16) Uani 1 1 d .
H27 H 0.3032 0.0321 0.1659 0.084 Uiso 1 1 calc R
C28 C 0.3253(7) 0.0697(7) 0.0558(4) 0.092 Uani 1 1 d .
H28 H 0.3904 0.0113 0.0385 0.110 Uiso 1 1 calc R
C29 C 0.2846(10) 0.1419(9) 0.0049(6) 0.129 Uani 1 1 d .
H29 H 0.3220 0.1336 -0.0477 0.155 Uiso 1 1 calc R
C30 C 0.1851(10) 0.2308(8) 0.0305(5) 0.113(3) Uani 1 1 d .
H30 H 0.1562 0.2811 -0.0046 0.135 Uiso 1 1 calc R
C31 C 0.1322(7) 0.2409(6) 0.1091(4) 0.0740(17) Uani 1 1 d .
H31 H 0.0683 0.2994 0.1275 0.089 Uiso 1 1 calc R
C32 C 0.1725(5) 0.1663(4) 0.1596(3) 0.0536(12) Uani 1 1 d .
C33 C -0.1319(6) 0.2066(5) 0.2364(4) 0.0702(16) Uani 1 1 d .
H33 H -0.0990 0.1395 0.2204 0.084 Uiso 1 1 calc R
C34 C -0.2553(6) 0.2602(6) 0.2357(4) 0.0799(19) Uani 1 1 d .
H34 H -0.3048 0.2286 0.2194 0.096 Uiso 1 1 calc R
C35 C -0.3033(6) 0.3563(6) 0.2581(4) 0.0793(19) Uani 1 1 d .
H35 H -0.3860 0.3911 0.2572 0.095 Uiso 1 1 calc R
C36 C -0.2320(6) 0.4059(5) 0.2830(4) 0.0729(17) Uani 1 1 d .
H36 H -0.2665 0.4732 0.2982 0.087 Uiso 1 1 calc R
C37 C -0.1081(5) 0.3532(4) 0.2847(3) 0.0601(13) Uani 1 1 d .
H37 H -0.0596 0.3852 0.3017 0.072 Uiso 1 1 calc R
C38 C -0.0572(5) 0.2532(4) 0.2611(3) 0.0499(11) Uani 1 1 d .
C39 C 0.0959(6) -0.0118(4) 0.2375(4) 0.0667(15) Uani 1 1 d .
H39 H 0.0962 0.0032 0.1844 0.080 Uiso 1 1 calc R
C40 C 0.0910(7) -0.1037(5) 0.2633(5) 0.0805(19) Uani 1 1 d .
H40 H 0.0921 -0.1515 0.2273 0.097 Uiso 1 1 calc R
C41 C 0.0844(6) -0.1244(5) 0.3443(5) 0.0779(18) Uani 1 1 d .
H41 H 0.0785 -0.1851 0.3617 0.094 Uiso 1 1 calc R
C42 C 0.0865(6) -0.0580(5) 0.3963(4) 0.0671(15) Uani 1 1 d .
H42 H 0.0839 -0.0733 0.4494 0.080 Uiso 1 1 calc R
C43 C 0.0925(5) 0.0340(4) 0.3717(3) 0.0528(12) Uani 1 1 d .
H43 H 0.0914 0.0807 0.4087 0.063 Uiso 1 1 calc R
C44 C 0.1002(5) 0.0573(4) 0.2906(3) 0.0504(11) Uani 1 1 d .
Cl1 Cl 0.14956(13) 0.40026(10) 0.27851(8) 0.0561(3) Uani 1 1 d .
N1 N 0.0788(3) 0.3028(3) 0.4454(2) 0.0426(8) Uani 1 1 d .
N2 N 0.3100(4) 0.1101(3) 0.3886(2) 0.0457(9) Uani 1 1 d .
O1 O 0.0356(3) 0.4019(3) 0.5540(2) 0.0542(8) Uani 1 1 d .
O2 O 0.4746(3) -0.0302(3) 0.3735(2) 0.0631(9) Uani 1 1 d .
P1 P 0.10612(11) 0.18068(9) 0.26509(7) 0.0438(3) Uani 1 1 d .

loop_
_atom_site_aniso_label
_atom_site_aniso_U_11
_atom_site_aniso_U_22
_atom_site_aniso_U_33
_atom_site_aniso_U_23
_atom_site_aniso_U_13
_atom_site_aniso_U_12
Ir1 0.03945(11) 0.03422(11) 0.04712(12) 0.00234(7) -0.01095(7) -0.01309(8)
C1 0.066(3) 0.064(3) 0.056(3) -0.005(2) -0.021(2) -0.032(3)
C2 0.068(3) 0.061(4) 0.074(4) 0.002(3) -0.025(3) -0.036(3)
C3 0.050(3) 0.063(3) 0.069(3) 0.011(3) -0.020(2) -0.030(3)
C4 0.045(3) 0.053(3) 0.061(3) 0.007(2) -0.013(2) -0.015(2)
C5 0.044(2) 0.035(2) 0.046(2) 0.0058(18) -0.0133(18) -0.0194(19)
C6 0.053(3) 0.040(3) 0.054(3) 0.006(2) -0.017(2) -0.027(2)
C7 0.046(2) 0.039(3) 0.051(3) 0.000(2) -0.008(2) -0.016(2)
C8 0.050(3) 0.039(3) 0.058(3) 0.004(2) -0.007(2) -0.013(2)
C9 0.060(3) 0.042(3) 0.072(3) -0.006(2) 0.000(3) -0.020(2)
C10 0.048(3) 0.066(4) 0.069(4) 0.010(3) 0.001(2) -0.006(3)
C11 0.047(3) 0.059(3) 0.077(4) 0.012(3) -0.016(2) -0.020(2)
C12 0.050(3) 0.052(3) 0.055(3) 0.007(2) -0.016(2) -0.016(2)
C13 0.044(2) 0.035(2) 0.053(3) 0.005(2) -0.010(2) -0.0138(19)
C14 0.057(3) 0.068(4) 0.087(4) -0.018(3) 0.008(3) -0.015(3)
C15 0.070(4) 0.098(6) 0.085(5) -0.017(4) 0.011(3) -0.031(4)
C16 0.087(5) 0.101(6) 0.062(4) -0.005(4) 0.007(3) -0.050(4)
C17 0.063(3) 0.071(4) 0.076(4) -0.002(3) -0.007(3) -0.036(3)
C18 0.048(3) 0.061(3) 0.049(3) -0.009(2) -0.007(2) -0.024(2)
C19 0.048(3) 0.052(3) 0.066(3) -0.008(2) -0.006(2) -0.016(2)
C20 0.047(3) 0.039(3) 0.073(3) -0.002(2) -0.016(2) -0.006(2)
C21 0.053(3) 0.046(3) 0.073(3) 0.005(2) -0.022(3) -0.017(2)
C22 0.068(4) 0.047(3) 0.089(4) 0.008(3) -0.024(3) -0.009(3)
C23 0.091(5) 0.064(4) 0.073(4) 0.023(3) -0.035(3) -0.026(3)
C24 0.069(4) 0.075(4) 0.062(3) 0.016(3) -0.017(3) -0.027(3)
C25 0.054(3) 0.055(3) 0.058(3) 0.004(2) -0.017(2) -0.013(2)
C26 0.049(3) 0.038(3) 0.071(3) 0.007(2) -0.026(2) -0.017(2)
C27 0.062(3) 0.091(5) 0.067(4) -0.013(3) -0.002(3) -0.042(3)
C28 0.095 0.123 0.069 -0.018 0.005 -0.060
C29 0.127 0.175 0.106 -0.055 0.049 -0.105
C30 0.153(9) 0.135(8) 0.081(5) 0.033(5) -0.022(5) -0.089(7)
C31 0.095(5) 0.084(5) 0.056(3) 0.012(3) -0.012(3) -0.049(4)
C32 0.054(3) 0.065(3) 0.054(3) -0.002(2) -0.012(2) -0.034(3)
C33 0.062(3) 0.071(4) 0.085(4) -0.007(3) -0.020(3) -0.029(3)
C34 0.061(4) 0.087(5) 0.107(5) 0.004(4) -0.033(4) -0.037(4)
C35 0.046(3) 0.109(6) 0.077(4) 0.017(4) -0.016(3) -0.018(3)
C36 0.063(4) 0.065(4) 0.080(4) 0.005(3) -0.019(3) -0.007(3)
C37 0.058(3) 0.049(3) 0.076(4) 0.007(3) -0.020(3) -0.020(2)
C38 0.050(3) 0.057(3) 0.043(2) 0.005(2) -0.012(2) -0.017(2)
C39 0.083(4) 0.059(4) 0.065(3) -0.002(3) -0.008(3) -0.034(3)
C40 0.099(5) 0.051(4) 0.101(5) -0.010(3) -0.018(4) -0.035(3)
C41 0.078(4) 0.050(4) 0.111(6) 0.013(4) -0.013(4) -0.030(3)
C42 0.066(3) 0.066(4) 0.073(4) 0.019(3) -0.018(3) -0.026(3)
C43 0.052(3) 0.049(3) 0.062(3) 0.002(2) -0.010(2) -0.023(2)
C44 0.051(3) 0.040(3) 0.065(3) 0.002(2) -0.014(2) -0.020(2)
Cl1 0.0655(7) 0.0433(7) 0.0661(8) 0.0139(6) -0.0235(6) -0.0224(6)
N1 0.0409(19) 0.038(2) 0.048(2) 0.0037(16) -0.0086(16) -0.0123(16)
N2 0.047(2) 0.035(2) 0.055(2) 0.0000(17) -0.0110(17) -0.0133(17)
O1 0.057(2) 0.051(2) 0.055(2) -0.0103(16) -0.0008(15) -0.0230(17)
O2 0.055(2) 0.042(2) 0.082(3) 0.0011(18) -0.0126(19) -0.0046(16)
P1 0.0468(6) 0.0412(7) 0.0474(6) 0.0015(5) -0.0122(5) -0.0183(5)

loop_
_atom_type_symbol
_atom_type_description
_atom_type_scat_dispersion_real
_atom_type_scat_dispersion_imag
_atom_type_scat_source
C C 0.0033 0.0016 'International Tables Vol C Tables 4.2.6.8 and 6.1.1.4'
H H 0.0000 0.0000 'International Tables Vol C Tables 4.2.6.8 and 6.1.1.4'
Ir Ir -1.4442 7.9887 'International Tables Vol C Tables 4.2.6.8 and 6.1.1.4'
N N 0.0061 0.0033 'International Tables Vol C Tables 4.2.6.8 and 6.1.1.4'
O O 0.0106 0.0060 'International Tables Vol C Tables 4.2.6.8 and 6.1.1.4'
P P 0.1023 0.0942 'International Tables Vol C Tables 4.2.6.8 and 6.1.1.4'
Cl Cl 0.1484 0.1585 'International Tables Vol C Tables 4.2.6.8 and 6.1.1.4'

loop_
_geom_angle_atom_site_label_1
_geom_angle_atom_site_label_2
_geom_angle_atom_site_label_3
_geom_angle
C18 Ir1 N2 80.0(2)
C18 Ir1 C5 91.52(18)
N2 Ir1 C5 88.08(16)
C18 Ir1 N1 170.02(16)
N2 Ir1 N1 95.86(15)
C5 Ir1 N1 79.19(16)
C18 Ir1 Cl1 91.90(16)
N2 Ir1 Cl1 169.89(11)
C5 Ir1 Cl1 86.05(12)
N1 Ir1 Cl1 91.11(11)
C18 Ir1 P1 89.94(14)
N2 Ir1 P1 96.32(11)
C5 Ir1 P1 175.55(12)
N1 Ir1 P1 99.60(10)
Cl1 Ir1 P1 89.69(4)
C2 C1 C6 118.4(5)
C2 C1 H1 120.8
C6 C1 H1 120.8
C3 C2 C1 120.2(5)
C3 C2 H2 119.9
C1 C2 H2 119.9
C2 C3 C4 121.7(5)
C2 C3 H3 119.2
C4 C3 H3 119.2
C3 C4 C5 121.4(5)
C3 C4 H4 119.3
C5 C4 H4 119.3
C6 C5 C4 115.9(4)
C6 C5 Ir1 114.6(3)
C4 C5 Ir1 129.5(4)
C5 C6 C7 114.5(4)
C5 C6 C1 122.3(5)
C7 C6 C1 123.2(5)
N1 C7 O1 113.9(4)
N1 C7 C6 122.8(4)
O1 C7 C6 123.2(4)
C9 C8 C13 126.6(5)
C9 C8 O1 126.3(5)
C13 C8 O1 107.1(4)
C8 C9 C10 115.5(5)
C8 C9 H9 122.3
C10 C9 H9 122.3
C9 C10 C11 121.9(5)
C9 C10 H10 119.0
C11 C10 H10 119.0
C10 C11 C12 120.9(5)
C10 C11 H11 119.5
C12 C11 H11 119.5
C13 C12 C11 117.2(5)
C13 C12 H12 121.4
C11 C12 H12 121.4
C8 C13 N1 110.1(4)
C8 C13 C12 117.6(4)
N1 C13 C12 132.2(4)
C19 C14 C15 118.8(6)
C19 C14 H14 120.6
C15 C14 H14 120.6
C16 C15 C14 118.8(6)
C16 C15 H15 120.6
C14 C15 H15 120.6
C15 C16 C17 121.9(7)
C15 C16 H16 119.0
C17 C16 H16 119.0
C18 C17 C16 121.1(7)
C18 C17 H17 119.4
C16 C17 H17 119.4
C17 C18 C19 116.5(5)
C17 C18 Ir1 129.3(5)
C19 C18 Ir1 114.3(4)
C14 C19 C18 122.8(6)
C14 C19 C20 124.8(6)
C18 C19 C20 112.3(5)
N2 C20 O2 115.0(5)
N2 C20 C19 119.9(5)
O2 C20 C19 125.0(5)
C22 C21 O2 126.8(5)
C22 C21 C26 125.5(6)
O2 C21 C26 107.8(5)
C21 C22 C23 114.7(6)
C21 C22 H22 122.6
C23 C22 H22 122.6
C24 C23 C22 120.7(6)
C24 C23 H23 119.7
C22 C23 H23 119.7
C23 C24 C25 123.2(6)
C23 C24 H24 118.4
C25 C24 H24 118.4
C26 C25 C24 116.7(5)
C26 C25 H25 121.6
C24 C25 H25 121.6
C25 C26 N2 133.0(5)
C25 C26 C21 119.2(5)
N2 C26 C21 107.8(5)
C28 C27 C32 122.8(7)
C28 C27 H27 118.6
C32 C27 H27 118.6
C27 C28 C29 119.6(9)
C27 C28 H28 120.2
C29 C28 H28 120.2
C28 C29 C30 120.6(8)
C28 C29 H29 119.7
C30 C29 H29 119.7
C31 C30 C29 118.2(9)
C31 C30 H30 120.9
C29 C30 H30 120.9
C32 C31 C30 120.7(8)
C32 C31 H31 119.7
C30 C31 H31 119.7
C31 C32 C27 118.1(6)
C31 C32 P1 121.0(5)
C27 C32 P1 120.7(5)
C34 C33 C38 120.1(6)
C34 C33 H33 119.9
C38 C33 H33 119.9
C35 C34 C33 120.5(6)
C35 C34 H34 119.8
C33 C34 H34 119.8
C34 C35 C36 121.3(6)
C34 C35 H35 119.4
C36 C35 H35 119.4
C35 C36 C37 119.1(6)
C35 C36 H36 120.5
C37 C36 H36 120.5
C38 C37 C36 120.0(5)
C38 C37 H37 120.0
C36 C37 H37 120.0
C37 C38 C33 119.0(5)
C37 C38 P1 120.9(4)
C33 C38 P1 120.1(4)
C44 C39 C40 120.1(6)
C44 C39 H39 120.0
C40 C39 H39 120.0
C39 C40 C41 119.8(6)
C39 C40 H40 120.1
C41 C40 H40 120.1
C42 C41 C40 120.8(6)
C42 C41 H41 119.6
C40 C41 H41 119.6
C41 C42 C43 120.4(6)
C41 C42 H42 119.8
C43 C42 H42 119.8
C42 C43 C44 120.5(5)
C42 C43 H43 119.8
C44 C43 H43 119.8
C39 C44 C43 118.4(5)
C39 C44 P1 124.8(4)
C43 C44 P1 116.8(4)
C7 N1 C13 104.8(4)
C7 N1 Ir1 108.5(3)
C13 N1 Ir1 146.5(3)
C20 N2 C26 105.0(4)
C20 N2 Ir1 113.4(3)
C26 N2 Ir1 141.4(3)
C7 O1 C8 104.2(3)
C20 O2 C21 104.4(4)
C44 P1 C32 103.7(2)
C44 P1 C38 101.6(2)
C32 P1 C38 101.3(2)
C44 P1 Ir1 116.35(17)
C32 P1 Ir1 111.70(15)
C38 P1 Ir1 119.93(17)

loop_
_geom_bond_atom_site_label_1
_geom_bond_atom_site_label_2
_geom_bond_distance
Ir1 C18 2.047(5)
Ir1 N2 2.066(4)
Ir1 C5 2.074(4)
Ir1 N1 2.195(4)
Ir1 Cl1 2.3704(13)
Ir1 P1 2.4017(12)
C1 C2 1.370(8)
C1 C6 1.417(6)
C1 H1 0.9300
C2 C3 1.360(8)
C2 H2 0.9300
C3 C4 1.369(7)
C3 H3 0.9300
C4 C5 1.404(6)
C4 H4 0.9300
C5 C6 1.397(7)
C6 C7 1.413(6)
C7 N1 1.336(6)
C7 O1 1.353(6)
C8 C9 1.347(7)
C8 C13 1.357(7)
C8 O1 1.431(6)
C9 C10 1.365(8)
C9 H9 0.9300
C10 C11 1.368(9)
C10 H10 0.9300
C11 C12 1.403(8)
C11 H11 0.9300
C12 C13 1.397(7)
C12 H12 0.9300
C13 N1 1.390(6)
C14 C19 1.385(8)
C14 C15 1.417(10)
C14 H14 0.9300
C15 C16 1.363(11)
C15 H15 0.9300
C16 C17 1.394(9)
C16 H16 0.9300
C17 C18 1.391(8)
C17 H17 0.9300
C18 C19 1.411(8)
C19 C20 1.451(8)
C20 N2 1.310(7)
C20 O2 1.340(6)
C21 C22 1.368(8)
C21 O2 1.374(7)
C21 C26 1.395(7)
C22 C23 1.414(10)
C22 H22 0.9300
C23 C24 1.373(9)
C23 H23 0.9300
C24 C25 1.402(8)
C24 H24 0.9300
C25 C26 1.376(8)
C25 H25 0.9300
C26 N2 1.378(7)
C27 C28 1.328(9)
C27 C32 1.390(8)
C27 H27 0.9300
C28 C29 1.338(14)
C28 H28 0.9300
C29 C30 1.416(14)
C29 H29 0.9300
C30 C31 1.380(10)
C30 H30 0.9300
C31 C32 1.356(9)
C31 H31 0.9300
C32 P1 1.840(5)
C33 C34 1.389(9)
C33 C38 1.393(7)
C33 H33 0.9300
C34 C35 1.330(10)
C34 H34 0.9300
C35 C36 1.391(10)
C35 H35 0.9300
C36 C37 1.395(8)
C36 H36 0.9300
C37 C38 1.385(8)
C37 H37 0.9300
C38 P1 1.852(5)
C39 C44 1.382(7)
C39 C40 1.388(8)
C39 H39 0.9300
C40 C41 1.409(10)
C40 H40 0.9300
C41 C42 1.329(9)
C41 H41 0.9300
C42 C43 1.388(8)
C42 H42 0.9300
C43 C44 1.419(7)
C43 H43 0.9300
C44 P1 1.823(5)

loop_
_geom_torsion_atom_site_label_1
_geom_torsion_atom_site_label_2
_geom_torsion_atom_site_label_3
_geom_torsion_atom_site_label_4
_geom_torsion
C6 C1 C2 C3 -0.1(9)
C1 C2 C3 C4 -1.8(9)
C2 C3 C4 C5 1.5(8)
C3 C4 C5 C6 0.5(7)
C3 C4 C5 Ir1 178.3(4)
C18 Ir1 C5 C6 -178.8(4)
N2 Ir1 C5 C6 -98.8(4)
N1 Ir1 C5 C6 -2.5(3)
Cl1 Ir1 C5 C6 89.4(3)
P1 Ir1 C5 C6 72.2(17)
C18 Ir1 C5 C4 3.4(5)
N2 Ir1 C5 C4 83.4(4)
N1 Ir1 C5 C4 179.8(4)
Cl1 Ir1 C5 C4 -88.4(4)
P1 Ir1 C5 C4 -105.6(16)
C4 C5 C6 C7 177.7(4)
Ir1 C5 C6 C7 -0.4(5)
C4 C5 C6 C1 -2.4(7)
Ir1 C5 C6 C1 179.5(4)
C2 C1 C6 C5 2.2(8)
C2 C1 C6 C7 -177.9(5)
C5 C6 C7 N1 5.6(7)
C1 C6 C7 N1 -174.3(5)
C5 C6 C7 O1 -177.3(4)
C1 C6 C7 O1 2.8(8)
C13 C8 C9 C10 2.1(9)
O1 C8 C9 C10 179.5(5)
C8 C9 C10 C11 2.7(9)
C9 C10 C11 C12 -5.4(9)
C10 C11 C12 C13 3.2(8)
C9 C8 C13 N1 178.4(5)
O1 C8 C13 N1 0.6(5)
C9 C8 C13 C12 -4.0(8)
O1 C8 C13 C12 178.1(4)
C11 C12 C13 C8 1.2(7)
C11 C12 C13 N1 178.1(5)
C19 C14 C15 C16 -0.6(11)
C14 C15 C16 C17 0.5(11)
C15 C16 C17 C18 0.2(10)
C16 C17 C18 C19 -0.7(8)
C16 C17 C18 Ir1 179.7(5)
N2 Ir1 C18 C17 -178.2(5)
C5 Ir1 C18 C17 -90.4(5)
N1 Ir1 C18 C17 -111.7(10)
Cl1 Ir1 C18 C17 -4.3(5)
P1 Ir1 C18 C17 85.4(5)
N2 Ir1 C18 C19 2.3(4)
C5 Ir1 C18 C19 90.1(4)
N1 Ir1 C18 C19 68.7(11)
Cl1 Ir1 C18 C19 176.2(4)
P1 Ir1 C18 C19 -94.2(4)
C15 C14 C19 C18 0.1(9)
C15 C14 C19 C20 -176.9(6)
C17 C18 C19 C14 0.6(8)
Ir1 C18 C19 C14 -179.8(5)
C17 C18 C19 C20 177.9(5)
Ir1 C18 C19 C20 -2.5(6)
C14 C19 C20 N2 178.4(5)
C18 C19 C20 N2 1.2(7)
C14 C19 C20 O2 -0.1(9)
C18 C19 C20 O2 -177.4(5)
O2 C21 C22 C23 -179.4(5)
C26 C21 C22 C23 1.5(9)
C21 C22 C23 C24 -0.9(9)
C22 C23 C24 C25 -1.3(10)
C23 C24 C25 C26 2.9(9)
C24 C25 C26 N2 175.7(5)
C24 C25 C26 C21 -2.4(7)
C22 C21 C26 C25 0.2(8)
O2 C21 C26 C25 -179.0(4)
C22 C21 C26 N2 -178.3(5)
O2 C21 C26 N2 2.5(5)
C32 C27 C28 C29 1.9(10)
C27 C28 C29 C30 -0.4(12)
C28 C29 C30 C31 0.3(13)
C29 C30 C31 C32 -1.8(11)
C30 C31 C32 C27 3.2(9)
C30 C31 C32 P1 177.9(5)
C28 C27 C32 C31 -3.4(8)
C28 C27 C32 P1 -178.1(5)
C38 C33 C34 C35 0.3(11)
C33 C34 C35 C36 -0.1(11)
C34 C35 C36 C37 -0.4(10)
C35 C36 C37 C38 0.7(9)
C36 C37 C38 C33 -0.5(8)
C36 C37 C38 P1 -178.5(5)
C34 C33 C38 C37 0.0(9)
C34 C33 C38 P1 178.0(5)
C44 C39 C40 C41 3.1(10)
C39 C40 C41 C42 -2.0(11)
C40 C41 C42 C43 1.4(10)
C41 C42 C43 C44 -1.9(9)
C40 C39 C44 C43 -3.5(9)
C40 C39 C44 P1 -179.7(5)
C42 C43 C44 C39 2.9(8)
C42 C43 C44 P1 179.4(4)
O1 C7 N1 C13 -0.5(5)
C6 C7 N1 C13 176.8(4)
O1 C7 N1 Ir1 175.4(3)
C6 C7 N1 Ir1 -7.3(6)
C8 C13 N1 C7 -0.1(5)
C12 C13 N1 C7 -177.2(5)
C8 C13 N1 Ir1 -173.0(4)
C12 C13 N1 Ir1 9.9(10)
C18 Ir1 N1 C7 26.7(11)
N2 Ir1 N1 C7 91.9(3)
C5 Ir1 N1 C7 5.0(3)
Cl1 Ir1 N1 C7 -80.8(3)
P1 Ir1 N1 C7 -170.7(3)
C18 Ir1 N1 C13 -160.5(10)
N2 Ir1 N1 C13 -95.4(6)
C5 Ir1 N1 C13 177.7(6)
Cl1 Ir1 N1 C13 92.0(6)
P1 Ir1 N1 C13 2.1(6)
O2 C20 N2 C26 3.1(6)
C19 C20 N2 C26 -175.6(5)
O2 C20 N2 Ir1 179.5(3)
C19 C20 N2 Ir1 0.8(6)
C25 C26 N2 C20 178.5(6)
C21 C26 N2 C20 -3.3(5)
C25 C26 N2 Ir1 3.8(9)
C21 C26 N2 Ir1 -177.9(4)
C18 Ir1 N2 C20 -1.6(4)
C5 Ir1 N2 C20 -93.5(4)
N1 Ir1 N2 C20 -172.4(3)
Cl1 Ir1 N2 C20 -39.0(8)
P1 Ir1 N2 C20 87.2(3)
C18 Ir1 N2 C26 172.8(5)
C5 Ir1 N2 C26 80.9(5)
N1 Ir1 N2 C26 1.9(5)
Cl1 Ir1 N2 C26 135.4(6)
P1 Ir1 N2 C26 -98.4(5)
N1 C7 O1 C8 0.8(5)
C6 C7 O1 C8 -176.5(4)
C9 C8 O1 C7 -178.7(5)
C13 C8 O1 C7 -0.8(5)
N2 C20 O2 C21 -1.5(6)
C19 C20 O2 C21 177.1(5)
C22 C21 O2 C20 -179.9(6)
C26 C21 O2 C20 -0.7(5)
C39 C44 P1 C32 -24.3(6)
C43 C44 P1 C32 159.4(4)
C39 C44 P1 C38 80.6(5)
C43 C44 P1 C38 -95.7(4)
C39 C44 P1 Ir1 -147.3(5)
C43 C44 P1 Ir1 36.4(4)
C31 C32 P1 C44 141.8(5)
C27 C32 P1 C44 -43.7(5)
C31 C32 P1 C38 36.7(5)
C27 C32 P1 C38 -148.8(4)
C31 C32 P1 Ir1 -92.2(4)
C27 C32 P1 Ir1 82.4(4)
C37 C38 P1 C44 145.4(4)
C33 C38 P1 C44 -32.6(5)
C37 C38 P1 C32 -107.9(5)
C33 C38 P1 C32 74.1(5)
C37 C38 P1 Ir1 15.5(5)
C33 C38 P1 Ir1 -162.5(4)
C18 Ir1 P1 C44 95.3(2)
N2 Ir1 P1 C44 15.3(2)
C5 Ir1 P1 C44 -155.7(16)
N1 Ir1 P1 C44 -81.7(2)
Cl1 Ir1 P1 C44 -172.82(19)
C18 Ir1 P1 C32 -23.4(3)
N2 Ir1 P1 C32 -103.4(2)
C5 Ir1 P1 C32 85.6(16)
N1 Ir1 P1 C32 159.5(2)
Cl1 Ir1 P1 C32 68.5(2)
C18 Ir1 P1 C38 -141.7(2)
N2 Ir1 P1 C38 138.3(2)
C5 Ir1 P1 C38 -32.6(16)
N1 Ir1 P1 C38 41.3(2)
Cl1 Ir1 P1 C38 -49.80(19)

loop_
_platon_squeeze_void_nr
_platon_squeeze_void_average_x
_platon_squeeze_void_average_y
_platon_squeeze_void_average_z
_platon_squeeze_void_volume
_platon_squeeze_void_count_electrons
_platon_squeeze_void_content
1 -0.025 0.015 0.000 1190 403 ' '
